data_4084786
loop_
_publ_author_name
'Suna, Yuki'
'Ertem, Mehmed Z.'
'Wang, Wan-Hui'
'Kambayashi, Hide'
'Manaka, Yuichi'
'Muckerman, James T.'
'Fujita, Etsuko'
'Himeda, Yuichiro'

_publ_section_title
;
 Positional Effects of Hydroxy Groups on Catalytic Activity of
 Proton-Responsive Half-Sandwich Cp*Iridium(III) Complexes
;
_journal_issue 22
_journal_name_full Organometallics
_journal_page_first 6519
_journal_paper_doi 10.1021/om500832d
_journal_volume 33
_journal_year 2014
_chemical_formula_moiety 'C20 H25 Ir N2 O3, O4 S, 3(H2 O)'
_chemical_formula_sum 'C20 H31 Ir N2 O10 S'
_chemical_formula_weight 683.76
_chemical_name_systematic
; 
 ? 
;
_space_group_IT_number 2
_symmetry_cell_setting triclinic
_symmetry_space_group_name_Hall '-P 1'
_symmetry_space_group_name_H-M 'P -1'
_atom_sites_solution_hydrogens mixed
_atom_sites_solution_primary direct
_atom_sites_solution_secondary difmap
_audit_creation_method SHELXL-97
_cell_angle_alpha 62.404(1)
_cell_angle_beta 81.467(1)
_cell_angle_gamma 81.479(1)
_cell_formula_units_Z 2
_cell_length_a 10.2412(5)
_cell_length_b 11.2720(5)
_cell_length_c 11.5396(5)
_cell_measurement_reflns_used 9960
_cell_measurement_temperature 153(2)
_cell_measurement_theta_max 28.39
_cell_measurement_theta_min 2.66
_cell_volume 1162.70(9)
_computing_cell_refinement 'Bruker SAINT'
_computing_data_collection 'Bruker APEX2'
_computing_data_reduction 'Bruker SAINT'
_computing_molecular_graphics 'Bruker SHELXTL'
_computing_publication_material 'Bruker SHELXTL'
_computing_structure_refinement 'SHELXL-97 (Sheldrick, 1997)'
_computing_structure_solution 'SHELXS-97 (Sheldrick, 1990)'
_diffrn_ambient_temperature 153(2)
_diffrn_detector_area_resol_mean 8.333
_diffrn_measured_fraction_theta_full 0.990
_diffrn_measured_fraction_theta_max 0.990
_diffrn_measurement_device_type 'Bruker APEX-II CCD'
_diffrn_measurement_method '\f and \w scans'
_diffrn_radiation_monochromator graphite
_diffrn_radiation_source 'rotating unit'
_diffrn_radiation_type MoK\a
_diffrn_radiation_wavelength 0.71073
_diffrn_reflns_av_R_equivalents 0.0160
_diffrn_reflns_av_sigmaI/netI 0.0168
_diffrn_reflns_limit_h_max 13
_diffrn_reflns_limit_h_min -12
_diffrn_reflns_limit_k_max 14
_diffrn_reflns_limit_k_min -14
_diffrn_reflns_limit_l_max 14
_diffrn_reflns_limit_l_min -14
_diffrn_reflns_number 12919
_diffrn_reflns_theta_full 26.99
_diffrn_reflns_theta_max 26.99
_diffrn_reflns_theta_min 2.00
_exptl_absorpt_coefficient_mu 5.891
_exptl_absorpt_correction_T_max 0.7987
_exptl_absorpt_correction_T_min 0.3857
_exptl_absorpt_correction_type multi-scan
_exptl_absorpt_process_details sadabs
_exptl_crystal_colour 'pale yellow'
_exptl_crystal_density_diffrn 1.953
_exptl_crystal_density_method 'not measured'
_exptl_crystal_description rectangular
_exptl_crystal_F_000 676.0
_exptl_crystal_size_max 0.20
_exptl_crystal_size_mid 0.20
_exptl_crystal_size_min 0.04
_refine_diff_density_max 1.150
_refine_diff_density_min -1.056
_refine_diff_density_rms 0.086
_refine_ls_extinction_method none
_refine_ls_goodness_of_fit_ref 0.970
_refine_ls_hydrogen_treatment 'constr and fixed'
_refine_ls_matrix_type full
_refine_ls_number_parameters 312
_refine_ls_number_reflns 5004
_refine_ls_number_restraints 0
_refine_ls_restrained_S_all 0.970
_refine_ls_R_factor_all 0.0173
_refine_ls_R_factor_gt 0.0170
_refine_ls_shift/su_max 0.008
_refine_ls_shift/su_mean 0.000
_refine_ls_structure_factor_coef Fsqd
_refine_ls_weighting_details 'calc w=1/[\s^2^(Fo^2^)+(0.0190P)^2^+2.8122P] where P=(Fo^2^+2Fc^2^)/3'
_refine_ls_weighting_scheme calc
_refine_ls_wR_factor_gt 0.0418
_refine_ls_wR_factor_ref 0.0419
_reflns_number_gt 4941
_reflns_number_total 5004
_reflns_threshold_expression >2sigma(I)
_cod_data_source_file om500832d_si_002.cif
_cod_data_source_block '[Cp*Ir(5DHBP)(OH2)](SO4)(H2O)3'
_cod_depositor_comments
;
The following automatic conversions were performed:

'_symmetry_cell_setting' value 'Triclinic' changed to 'triclinic'
according to
/home/saulius/struct/COD-crude-data--automatic-downloads/rss-feeds/ACS/lib/dictionaries/cif_core.dic
dictionary named 'cif_core.dic' version 2.4.2 from 2011-04-26.

Automatic conversion script
Id: cif_fix_values 2935 2014-11-11 08:27:57Z andrius 

 Adding full bibliography for 4084781--4084788.cif.

The following automatic conversions were performed:

'_atom_sites_solution_hydrogens' value 'geom and difmap' was changed
to 'mixed'.

Automatic conversion script
Id: cif_fix_values 6452 2018-10-05 10:23:21Z andrius 
;
_cod_database_code 4084786

loop_
_symmetry_equiv_pos_as_xyz
'x, y, z'
'-x, -y, -z'

loop_
_atom_site_label
_atom_site_type_symbol
_atom_site_fract_x
_atom_site_fract_y
_atom_site_fract_z
_atom_site_U_iso_or_equiv
_atom_site_adp_type
_atom_site_occupancy
_atom_site_symmetry_multiplicity
_atom_site_calc_flag
_atom_site_refinement_flags
C1 C 0.1512(3) 0.3547(3) 0.4796(3) 0.0191(5) Uani 1 1 d .
H1 H 0.2349 0.3893 0.4628 0.023 Uiso 1 1 calc R
C2 C 0.0647(3) 0.3550(3) 0.5854(3) 0.0200(5) Uani 1 1 d .
C3 C -0.0577(3) 0.3051(3) 0.6078(3) 0.0214(5) Uani 1 1 d .
H3 H -0.1196 0.3064 0.6772 0.026 Uiso 1 1 calc R
C4 C -0.0888(3) 0.2537(3) 0.5289(3) 0.0199(5) Uani 1 1 d .
H4 H -0.1719 0.2185 0.5441 0.024 Uiso 1 1 calc R
C5 C 0.0022(2) 0.2538(2) 0.4267(2) 0.0168(5) Uani 1 1 d .
C6 C -0.0152(2) 0.1883(2) 0.3467(2) 0.0166(5) Uani 1 1 d .
C7 C -0.1247(3) 0.1214(3) 0.3619(3) 0.0200(5) Uani 1 1 d .
H7 H -0.1990 0.1248 0.4206 0.024 Uiso 1 1 calc R
C8 C -0.1263(3) 0.0499(3) 0.2919(3) 0.0207(5) Uani 1 1 d .
H8 H -0.2009 0.0037 0.3022 0.025 Uiso 1 1 calc R
C9 C -0.0161(3) 0.0469(3) 0.2059(3) 0.0196(5) Uani 1 1 d .
C10 C 0.0896(3) 0.1189(3) 0.1913(3) 0.0203(5) Uani 1 1 d .
H10 H 0.1638 0.1191 0.1312 0.024 Uiso 1 1 calc R
C11 C 0.4502(2) 0.3417(3) 0.1703(3) 0.0197(5) Uani 1 1 d .
C12 C 0.2656(2) 0.4942(3) 0.0974(2) 0.0177(5) Uani 1 1 d .
C13 C 0.2790(3) 0.4066(3) 0.0362(2) 0.0202(5) Uani 1 1 d .
C14 C 0.3909(3) 0.3088(3) 0.0840(3) 0.0214(5) Uani 1 1 d .
C15 C 0.3744(2) 0.4544(3) 0.1794(2) 0.0175(5) Uani 1 1 d .
C16 C 0.5711(3) 0.2669(3) 0.2390(3) 0.0300(6) Uani 1 1 d .
H16A H 0.6506 0.3013 0.1800 0.045 Uiso 1 1 calc R
H16B H 0.5712 0.1710 0.2644 0.045 Uiso 1 1 calc R
H16C H 0.5709 0.2792 0.3177 0.045 Uiso 1 1 calc R
C17 C 0.1676(3) 0.6149(3) 0.0713(3) 0.0257(6) Uani 1 1 d .
H17A H 0.1183 0.6328 -0.0026 0.039 Uiso 1 1 calc R
H17B H 0.2149 0.6931 0.0498 0.039 Uiso 1 1 calc R
H17C H 0.1057 0.5976 0.1496 0.039 Uiso 1 1 calc R
C18 C 0.1944(3) 0.4185(3) -0.0646(3) 0.0312(6) Uani 1 1 d .
H18A H 0.1067 0.4622 -0.0531 0.047 Uiso 1 1 calc R
H18B H 0.1849 0.3287 -0.0541 0.047 Uiso 1 1 calc R
H18C H 0.2362 0.4724 -0.1527 0.047 Uiso 1 1 calc R
C19 C 0.4453(3) 0.2012(3) 0.0437(3) 0.0324(7) Uani 1 1 d .
H19A H 0.3879 0.2005 -0.0168 0.049 Uiso 1 1 calc R
H19B H 0.4486 0.1137 0.1216 0.049 Uiso 1 1 calc R
H19C H 0.5348 0.2191 -0.0001 0.049 Uiso 1 1 calc R
C20 C 0.4065(3) 0.5249(3) 0.2526(3) 0.0252(6) Uani 1 1 d .
H20A H 0.4332 0.4583 0.3391 0.038 Uiso 1 1 calc R
H20B H 0.3281 0.5814 0.2636 0.038 Uiso 1 1 calc R
H20C H 0.4791 0.5812 0.2031 0.038 Uiso 1 1 calc R
Ir1 Ir 0.248935(8) 0.291108(9) 0.247910(9) 0.01450(4) Uani 1 1 d .
N1 N 0.1193(2) 0.3068(2) 0.4011(2) 0.0162(4) Uani 1 1 d .
N2 N 0.0898(2) 0.1884(2) 0.2598(2) 0.0176(4) Uani 1 1 d .
O1 O 0.30334(19) 0.10497(19) 0.40829(19) 0.0234(4) Uani 1 1 d .
H101 H 0.3274 0.0416 0.3922 0.035 Uiso 1 1 d .
H100 H 0.3519 0.1027 0.4615 0.035 Uiso 1 1 d .
O2 O 0.0937(2) 0.4028(2) 0.66455(19) 0.0254(4) Uani 1 1 d .
H2A H 0.1691 0.4314 0.6399 0.038 Uiso 1 1 d .
O3 O -0.00344(19) -0.0245(2) 0.1380(2) 0.0256(4) Uani 1 1 d .
H3A H -0.0760 -0.0470 0.1399 0.038 Uiso 1 1 d .
O4 O 0.4549(4) 0.1904(5) 0.7385(4) 0.1071(18) Uani 1 1 d .
O5 O 0.4210(2) 0.1019(2) 0.5954(2) 0.0391(5) Uani 1 1 d .
O6 O 0.5390(5) 0.2975(3) 0.5200(4) 0.1052(18) Uani 1 1 d .
O7 O 0.6358(3) 0.0869(3) 0.6585(4) 0.0735(11) Uani 1 1 d .
O8S O 0.3275(2) 0.4812(2) 0.6042(3) 0.0358(5) Uani 1 1 d .
H201 H 0.3600 0.5575 0.5575 0.054 Uiso 1 1 d .
H202 H 0.3856 0.4128 0.6114 0.054 Uiso 1 1 d .
O9S O 0.2796(3) 0.8724(2) 0.1241(2) 0.0415(6) Uani 1 1 d .
H301 H 0.1900 0.8933 0.1448 0.062 Uiso 1 1 d .
H302 H 0.3363 0.8784 0.1713 0.062 Uiso 1 1 d .
O10S O 0.7726(2) 0.9113(3) 0.1139(2) 0.0414(6) Uani 1 1 d .
H401 H 0.6988 0.8788 0.1684 0.062 Uiso 1 1 d .
H402 H 0.7470 0.9775 0.0533 0.062 Uiso 1 1 d .
S1 S 0.51214(7) 0.16992(6) 0.62749(6) 0.02107(13) Uani 1 1 d .

loop_
_atom_site_aniso_label
_atom_site_aniso_U_11
_atom_site_aniso_U_22
_atom_site_aniso_U_33
_atom_site_aniso_U_23
_atom_site_aniso_U_13
_atom_site_aniso_U_12
C1 0.0167(12) 0.0222(12) 0.0200(12) -0.0111(10) 0.0016(9) -0.0042(9)
C2 0.0238(13) 0.0186(12) 0.0174(12) -0.0088(10) -0.0008(10) -0.0001(10)
C3 0.0220(13) 0.0211(12) 0.0191(12) -0.0095(10) 0.0055(10) -0.0020(10)
C4 0.0162(12) 0.0202(12) 0.0215(12) -0.0087(10) 0.0035(9) -0.0036(9)
C5 0.0149(11) 0.0161(11) 0.0176(12) -0.0067(9) 0.0004(9) -0.0012(9)
C6 0.0141(11) 0.0174(11) 0.0167(11) -0.0068(10) 0.0007(9) -0.0021(9)
C7 0.0148(12) 0.0232(12) 0.0209(12) -0.0095(10) 0.0023(9) -0.0039(9)
C8 0.0172(12) 0.0223(12) 0.0230(13) -0.0097(11) -0.0003(10) -0.0058(10)
C9 0.0200(12) 0.0213(12) 0.0190(12) -0.0097(10) -0.0020(10) -0.0038(10)
C10 0.0190(12) 0.0232(13) 0.0201(12) -0.0116(11) 0.0030(10) -0.0042(10)
C11 0.0135(11) 0.0198(12) 0.0214(12) -0.0057(10) 0.0037(9) -0.0057(9)
C12 0.0167(12) 0.0193(12) 0.0156(11) -0.0063(10) 0.0005(9) -0.0046(9)
C13 0.0207(12) 0.0249(13) 0.0151(12) -0.0086(10) 0.0030(9) -0.0086(10)
C14 0.0182(12) 0.0239(13) 0.0210(12) -0.0104(11) 0.0084(10) -0.0078(10)
C15 0.0159(11) 0.0190(12) 0.0158(11) -0.0059(10) 0.0010(9) -0.0057(9)
C16 0.0158(13) 0.0273(14) 0.0334(16) -0.0033(12) 0.0001(11) -0.0015(11)
C17 0.0218(13) 0.0240(13) 0.0274(14) -0.0089(11) -0.0032(11) 0.0009(10)
C18 0.0334(16) 0.0417(17) 0.0224(14) -0.0151(13) -0.0026(12) -0.0125(13)
C19 0.0349(16) 0.0277(15) 0.0341(16) -0.0177(13) 0.0165(13) -0.0075(12)
C20 0.0296(15) 0.0248(13) 0.0229(13) -0.0094(11) -0.0035(11) -0.0110(11)
Ir1 0.01234(5) 0.01684(5) 0.01517(5) -0.00832(4) 0.00270(3) -0.00397(3)
N1 0.0152(10) 0.0159(10) 0.0164(10) -0.0072(8) 0.0026(8) -0.0029(8)
N2 0.0160(10) 0.0200(10) 0.0172(10) -0.0088(9) 0.0019(8) -0.0046(8)
O1 0.0222(9) 0.0206(9) 0.0232(9) -0.0069(8) 0.0007(7) -0.0023(7)
O2 0.0264(10) 0.0343(11) 0.0220(10) -0.0185(9) 0.0032(8) -0.0072(8)
O3 0.0229(10) 0.0347(11) 0.0292(10) -0.0221(9) 0.0017(8) -0.0095(8)
O4 0.071(2) 0.207(5) 0.133(3) -0.154(4) 0.065(2) -0.081(3)
O5 0.0442(14) 0.0394(13) 0.0385(13) -0.0170(11) -0.0123(10) -0.0110(10)
O6 0.176(4) 0.0452(18) 0.068(2) 0.0305(16) -0.076(3) -0.063(2)
O7 0.0318(14) 0.0450(16) 0.165(4) -0.061(2) -0.0387(18) 0.0144(12)
O8S 0.0243(11) 0.0289(11) 0.0568(15) -0.0212(11) -0.0039(10) -0.0030(9)
O9S 0.0473(14) 0.0368(13) 0.0405(13) -0.0201(11) 0.0025(11) -0.0015(11)
O10S 0.0322(12) 0.0536(15) 0.0378(13) -0.0178(12) -0.0036(10) -0.0115(11)
S1 0.0229(3) 0.0186(3) 0.0209(3) -0.0085(2) -0.0032(2) -0.0001(2)

loop_
_atom_type_symbol
_atom_type_description
_atom_type_scat_dispersion_real
_atom_type_scat_dispersion_imag
_atom_type_scat_source
C C 0.0033 0.0016 'International Tables Vol C Tables 4.2.6.8 and 6.1.1.4'
H H 0.0000 0.0000 'International Tables Vol C Tables 4.2.6.8 and 6.1.1.4'
N N 0.0061 0.0033 'International Tables Vol C Tables 4.2.6.8 and 6.1.1.4'
O O 0.0106 0.0060 'International Tables Vol C Tables 4.2.6.8 and 6.1.1.4'
Ir Ir -1.4442 7.9887 'International Tables Vol C Tables 4.2.6.8 and 6.1.1.4'
S S 0.1246 0.1234 'International Tables Vol C Tables 4.2.6.8 and 6.1.1.4'

loop_
_geom_angle_atom_site_label_1
_geom_angle_atom_site_label_2
_geom_angle_atom_site_label_3
_geom_angle
N1 C1 C2 121.8(2)
N1 C1 H1 119.1
C2 C1 H1 119.1
O2 C2 C3 118.7(2)
O2 C2 C1 123.0(2)
C3 C2 C1 118.2(2)
C4 C3 C2 119.7(2)
C4 C3 H3 120.1
C2 C3 H3 120.1
C3 C4 C5 119.5(2)
C3 C4 H4 120.3
C5 C4 H4 120.3
N1 C5 C4 121.2(2)
N1 C5 C6 115.1(2)
C4 C5 C6 123.6(2)
N2 C6 C7 120.5(2)
N2 C6 C5 114.9(2)
C7 C6 C5 124.4(2)
C8 C7 C6 120.4(2)
C8 C7 H7 119.8
C6 C7 H7 119.8
C7 C8 C9 118.6(2)
C7 C8 H8 120.7
C9 C8 H8 120.7
O3 C9 C10 117.3(2)
O3 C9 C8 124.0(2)
C10 C9 C8 118.7(2)
N2 C10 C9 122.0(2)
N2 C10 H10 119.0
C9 C10 H10 119.0
C15 C11 C14 109.1(2)
C15 C11 C16 126.4(3)
C14 C11 C16 124.5(2)
C15 C11 Ir1 70.94(14)
C14 C11 Ir1 70.06(14)
C16 C11 Ir1 124.69(18)
C13 C12 C15 107.5(2)
C13 C12 C17 127.1(2)
C15 C12 C17 125.1(2)
C13 C12 Ir1 71.22(14)
C15 C12 Ir1 71.12(14)
C17 C12 Ir1 128.19(18)
C12 C13 C14 108.7(2)
C12 C13 C18 125.6(3)
C14 C13 C18 125.6(3)
C12 C13 Ir1 69.88(14)
C14 C13 Ir1 70.03(14)
C18 C13 Ir1 127.90(19)
C13 C14 C11 106.9(2)
C13 C14 C19 127.5(3)
C11 C14 C19 125.4(3)
C13 C14 Ir1 71.00(14)
C11 C14 Ir1 70.93(14)
C19 C14 Ir1 127.50(19)
C11 C15 C12 107.7(2)
C11 C15 C20 126.2(2)
C12 C15 C20 126.0(2)
C11 C15 Ir1 70.68(14)
C12 C15 Ir1 69.63(14)
C20 C15 Ir1 128.23(18)
C11 C16 H16A 109.5
C11 C16 H16B 109.5
H16A C16 H16B 109.5
C11 C16 H16C 109.5
H16A C16 H16C 109.5
H16B C16 H16C 109.5
C12 C17 H17A 109.5
C12 C17 H17B 109.5
H17A C17 H17B 109.5
C12 C17 H17C 109.5
H17A C17 H17C 109.5
H17B C17 H17C 109.5
C13 C18 H18A 109.5
C13 C18 H18B 109.5
H18A C18 H18B 109.5
C13 C18 H18C 109.5
H18A C18 H18C 109.5
H18B C18 H18C 109.5
C14 C19 H19A 109.5
C14 C19 H19B 109.5
H19A C19 H19B 109.5
C14 C19 H19C 109.5
H19A C19 H19C 109.5
H19B C19 H19C 109.5
C15 C20 H20A 109.5
C15 C20 H20B 109.5
H20A C20 H20B 109.5
C15 C20 H20C 109.5
H20A C20 H20C 109.5
H20B C20 H20C 109.5
N2 Ir1 N1 76.94(8)
N2 Ir1 O1 81.90(8)
N1 Ir1 O1 79.66(8)
N2 Ir1 C12 120.03(9)
N1 Ir1 C12 105.57(9)
O1 Ir1 C12 158.00(9)
N2 Ir1 C14 111.40(9)
N1 Ir1 C14 170.05(9)
O1 Ir1 C14 106.40(9)
C12 Ir1 C14 65.85(10)
N2 Ir1 C13 99.17(9)
N1 Ir1 C13 136.51(9)
O1 Ir1 C13 143.42(9)
C12 Ir1 C13 38.90(9)
C14 Ir1 C13 38.96(10)
N2 Ir1 C11 148.42(9)
N1 Ir1 C11 133.85(9)
O1 Ir1 C11 95.59(9)
C12 Ir1 C11 65.11(9)
C14 Ir1 C11 39.01(10)
C13 Ir1 C11 64.62(10)
N2 Ir1 C15 159.23(9)
N1 Ir1 C15 104.82(9)
O1 Ir1 C15 118.85(8)
C12 Ir1 C15 39.25(9)
C14 Ir1 C15 65.42(10)
C13 Ir1 C15 64.96(9)
C11 Ir1 C15 38.37(9)
C1 N1 C5 119.5(2)
C1 N1 Ir1 124.07(17)
C5 N1 Ir1 116.16(16)
C10 N2 C6 119.6(2)
C10 N2 Ir1 123.60(17)
C6 N2 Ir1 116.69(16)
Ir1 O1 H101 117
Ir1 O1 H100 120
H101 O1 H100 109
C2 O2 H2A 110
C9 O3 H3A 108
H201 O8S H202 112
H301 O9S H302 116
H401 O10S H402 106
O6 S1 O4 108.6(3)
O6 S1 O7 108.4(3)
O4 S1 O7 109.3(3)
O6 S1 O5 111.66(16)
O4 S1 O5 109.65(17)
O7 S1 O5 109.13(15)

loop_
_geom_bond_atom_site_label_1
_geom_bond_atom_site_label_2
_geom_bond_distance
C1 N1 1.347(3)
C1 C2 1.398(3)
C1 H1 0.9500
C2 O2 1.341(3)
C2 C3 1.390(4)
C3 C4 1.377(4)
C3 H3 0.9500
C4 C5 1.390(3)
C4 H4 0.9500
C5 N1 1.352(3)
C5 C6 1.465(3)
C6 N2 1.357(3)
C6 C7 1.388(3)
C7 C8 1.384(4)
C7 H7 0.9500
C8 C9 1.396(4)
C8 H8 0.9500
C9 O3 1.342(3)
C9 C10 1.392(4)
C10 N2 1.346(3)
C10 H10 0.9500
C11 C15 1.426(4)
C11 C14 1.444(4)
C11 C16 1.496(4)
C11 Ir1 2.168(2)
C12 C13 1.439(4)
C12 C15 1.452(3)
C12 C17 1.502(4)
C12 Ir1 2.152(2)
C13 C14 1.443(4)
C13 C18 1.498(4)
C13 Ir1 2.170(3)
C14 C19 1.497(4)
C14 Ir1 2.157(2)
C15 C20 1.495(4)
C15 Ir1 2.172(2)
C16 H16A 0.9800
C16 H16B 0.9800
C16 H16C 0.9800
C17 H17A 0.9800
C17 H17B 0.9800
C17 H17C 0.9800
C18 H18A 0.9800
C18 H18B 0.9800
C18 H18C 0.9800
C19 H19A 0.9800
C19 H19B 0.9800
C19 H19C 0.9800
C20 H20A 0.9800
C20 H20B 0.9800
C20 H20C 0.9800
Ir1 N2 2.089(2)
Ir1 N1 2.108(2)
Ir1 O1 2.1213(19)
O1 H101 0.81
O1 H100 0.84
O2 H2A 0.84
O3 H3A 0.81
O4 S1 1.431(3)
O5 S1 1.475(2)
O6 S1 1.430(3)
O7 S1 1.443(3)
O8S H201 0.86
O8S H202 0.88
O9S H301 0.94
O9S H302 0.88
O10S H401 0.91
O10S H402 0.79

loop_
_geom_torsion_atom_site_label_1
_geom_torsion_atom_site_label_2
_geom_torsion_atom_site_label_3
_geom_torsion_atom_site_label_4
_geom_torsion
N1 C1 C2 O2 -179.6(2)
N1 C1 C2 C3 -0.6(4)
O2 C2 C3 C4 -179.1(2)
C1 C2 C3 C4 1.9(4)
C2 C3 C4 C5 -0.7(4)
C3 C4 C5 N1 -1.9(4)
C3 C4 C5 C6 173.0(2)
N1 C5 C6 N2 1.0(3)
C4 C5 C6 N2 -174.1(2)
N1 C5 C6 C7 176.4(2)
C4 C5 C6 C7 1.3(4)
N2 C6 C7 C8 2.3(4)
C5 C6 C7 C8 -172.8(2)
C6 C7 C8 C9 -0.2(4)
C7 C8 C9 O3 176.4(3)
C7 C8 C9 C10 -1.7(4)
O3 C9 C10 N2 -176.7(2)
C8 C9 C10 N2 1.6(4)
C15 C12 C13 C14 2.8(3)
C17 C12 C13 C14 176.4(2)
Ir1 C12 C13 C14 -59.47(17)
C15 C12 C13 C18 -174.9(2)
C17 C12 C13 C18 -1.3(4)
Ir1 C12 C13 C18 122.8(3)
C15 C12 C13 Ir1 62.26(17)
C17 C12 C13 Ir1 -124.2(3)
C12 C13 C14 C11 -2.9(3)
C18 C13 C14 C11 174.8(2)
Ir1 C13 C14 C11 -62.26(17)
C12 C13 C14 C19 -177.4(2)
C18 C13 C14 C19 0.2(4)
Ir1 C13 C14 C19 123.2(3)
C12 C13 C14 Ir1 59.37(17)
C18 C13 C14 Ir1 -122.9(3)
C15 C11 C14 C13 1.9(3)
C16 C11 C14 C13 -178.7(2)
Ir1 C11 C14 C13 62.31(17)
C15 C11 C14 C19 176.6(2)
C16 C11 C14 C19 -4.0(4)
Ir1 C11 C14 C19 -123.0(3)
C15 C11 C14 Ir1 -60.42(17)
C16 C11 C14 Ir1 119.0(2)
C14 C11 C15 C12 -0.2(3)
C16 C11 C15 C12 -179.6(2)
Ir1 C11 C15 C12 -60.06(17)
C14 C11 C15 C20 -176.3(2)
C16 C11 C15 C20 4.2(4)
Ir1 C11 C15 C20 123.8(3)
C14 C11 C15 Ir1 59.88(17)
C16 C11 C15 Ir1 -119.6(3)
C13 C12 C15 C11 -1.6(3)
C17 C12 C15 C11 -175.3(2)
Ir1 C12 C15 C11 60.73(17)
C13 C12 C15 C20 174.6(2)
C17 C12 C15 C20 0.8(4)
Ir1 C12 C15 C20 -123.1(3)
C13 C12 C15 Ir1 -62.33(17)
C17 C12 C15 Ir1 123.9(3)
C13 C12 Ir1 N2 -64.95(17)
C15 C12 Ir1 N2 178.20(13)
C17 C12 Ir1 N2 57.9(3)
C13 C12 Ir1 N1 -148.64(14)
C15 C12 Ir1 N1 94.51(15)
C17 C12 Ir1 N1 -25.8(2)
C13 C12 Ir1 O1 110.3(2)
C15 C12 Ir1 O1 -6.6(3)
C17 C12 Ir1 O1 -126.9(3)
C13 C12 Ir1 C14 36.74(15)
C15 C12 Ir1 C14 -80.11(16)
C17 C12 Ir1 C14 159.6(3)
C15 C12 Ir1 C13 -116.9(2)
C17 C12 Ir1 C13 122.9(3)
C13 C12 Ir1 C11 79.79(16)
C15 C12 Ir1 C11 -37.06(14)
C17 C12 Ir1 C11 -157.3(3)
C13 C12 Ir1 C15 116.9(2)
C17 C12 Ir1 C15 -120.3(3)
C13 C14 Ir1 N2 77.74(16)
C11 C14 Ir1 N2 -165.92(14)
C19 C14 Ir1 N2 -45.5(3)
C13 C14 Ir1 O1 165.31(14)
C11 C14 Ir1 O1 -78.35(15)
C19 C14 Ir1 O1 42.1(3)
C13 C14 Ir1 C12 -36.68(14)
C11 C14 Ir1 C12 79.66(16)
C19 C14 Ir1 C12 -159.9(3)
C11 C14 Ir1 C13 116.3(2)
C19 C14 Ir1 C13 -123.2(3)
C13 C14 Ir1 C11 -116.3(2)
C19 C14 Ir1 C11 120.5(3)
C13 C14 Ir1 C15 -79.94(16)
C11 C14 Ir1 C15 36.40(15)
C19 C14 Ir1 C15 156.9(3)
C12 C13 Ir1 N2 127.39(15)
C14 C13 Ir1 N2 -112.84(15)
C18 C13 Ir1 N2 7.3(3)
C12 C13 Ir1 N1 46.7(2)
C14 C13 Ir1 N1 166.52(14)
C18 C13 Ir1 N1 -73.3(3)
C12 C13 Ir1 O1 -143.86(15)
C14 C13 Ir1 O1 -24.1(2)
C18 C13 Ir1 O1 96.1(3)
C14 C13 Ir1 C12 119.8(2)
C18 C13 Ir1 C12 -120.1(3)
C12 C13 Ir1 C14 -119.8(2)
C18 C13 Ir1 C14 120.2(3)
C12 C13 Ir1 C11 -81.14(16)
C14 C13 Ir1 C11 38.63(15)
C18 C13 Ir1 C11 158.8(3)
C12 C13 Ir1 C15 -38.54(14)
C14 C13 Ir1 C15 81.23(16)
C18 C13 Ir1 C15 -158.6(3)
C15 C11 Ir1 N2 145.26(17)
C14 C11 Ir1 N2 25.6(3)
C16 C11 Ir1 N2 -93.1(3)
C15 C11 Ir1 N1 -50.08(19)
C14 C11 Ir1 N1 -169.71(14)
C16 C11 Ir1 N1 71.5(3)
C15 C11 Ir1 O1 -131.11(15)
C14 C11 Ir1 O1 109.26(15)
C16 C11 Ir1 O1 -9.5(2)
C15 C11 Ir1 C12 37.89(14)
C14 C11 Ir1 C12 -81.74(16)
C16 C11 Ir1 C12 159.5(3)
C15 C11 Ir1 C14 119.6(2)
C16 C11 Ir1 C14 -118.8(3)
C15 C11 Ir1 C13 81.05(16)
C14 C11 Ir1 C13 -38.59(15)
C16 C11 Ir1 C13 -157.4(3)
C14 C11 Ir1 C15 -119.6(2)
C16 C11 Ir1 C15 121.6(3)
C11 C15 Ir1 N2 -122.7(2)
C12 C15 Ir1 N2 -4.4(3)
C20 C15 Ir1 N2 116.0(3)
C11 C15 Ir1 N1 145.10(15)
C12 C15 Ir1 N1 -96.61(15)
C20 C15 Ir1 N1 23.8(3)
C11 C15 Ir1 O1 58.89(17)
C12 C15 Ir1 O1 177.18(13)
C20 C15 Ir1 O1 -62.4(3)
C11 C15 Ir1 C12 -118.3(2)
C20 C15 Ir1 C12 120.4(3)
C11 C15 Ir1 C14 -36.99(15)
C12 C15 Ir1 C14 81.30(16)
C20 C15 Ir1 C14 -158.3(3)
C11 C15 Ir1 C13 -80.10(16)
C12 C15 Ir1 C13 38.19(14)
C20 C15 Ir1 C13 158.6(3)
C12 C15 Ir1 C11 118.3(2)
C20 C15 Ir1 C11 -121.3(3)
C2 C1 N1 C5 -2.0(4)
C2 C1 N1 Ir1 -175.75(19)
C4 C5 N1 C1 3.2(4)
C6 C5 N1 C1 -172.1(2)
C4 C5 N1 Ir1 177.46(19)
C6 C5 N1 Ir1 2.2(3)
N2 Ir1 N1 C1 170.8(2)
O1 Ir1 N1 C1 86.8(2)
C12 Ir1 N1 C1 -71.3(2)
C13 Ir1 N1 C1 -99.6(2)
C11 Ir1 N1 C1 -1.0(3)
C15 Ir1 N1 C1 -30.5(2)
N2 Ir1 N1 C5 -3.17(17)
O1 Ir1 N1 C5 -87.16(18)
C12 Ir1 N1 C5 114.78(18)
C13 Ir1 N1 C5 86.4(2)
C11 Ir1 N1 C5 -174.99(17)
C15 Ir1 N1 C5 155.51(18)
C9 C10 N2 C6 0.5(4)
C9 C10 N2 Ir1 177.21(19)
C7 C6 N2 C10 -2.5(4)
C5 C6 N2 C10 173.2(2)
C7 C6 N2 Ir1 -179.41(19)
C5 C6 N2 Ir1 -3.8(3)
N1 Ir1 N2 C10 -173.1(2)
O1 Ir1 N2 C10 -91.9(2)
C12 Ir1 N2 C10 86.3(2)
C14 Ir1 N2 C10 12.7(2)
C13 Ir1 N2 C10 51.1(2)
C11 Ir1 N2 C10 -4.4(3)
C15 Ir1 N2 C10 89.5(3)
N1 Ir1 N2 C6 3.76(18)
O1 Ir1 N2 C6 84.95(18)
C12 Ir1 N2 C6 -96.86(19)
C14 Ir1 N2 C6 -170.54(18)
C13 Ir1 N2 C6 -132.05(19)
C11 Ir1 N2 C6 172.46(18)
C15 Ir1 N2 C6 -93.6(3)
